data_2216601
loop_
_publ_author_name
'Nawong Boonnak'
'Suchada Chantrapromma'
'Hoong-Kun Fun'
'Chatchanok Karalai'

_publ_section_title
;
 4,8-Dihydroxy-2,3-dimethoxy-1-(3-methylbut-2-enyl)-9<i>H</i>-xanthen-9-one
;
_journal_coeditor_code IS2251
_journal_issue 12
_journal_name_full 'Acta Crystallographica Section E'
_journal_page_first o4903
_journal_page_last o4904
_journal_paper_doi 10.1107/S1600536807061090
_journal_volume 63
_journal_year 2007
_chemical_formula_iupac 'C20 H20 O6'
_chemical_formula_moiety 'C20 H20 O6'
_chemical_formula_sum 'C20 H20 O6'
_chemical_formula_weight 356.36
_chemical_melting_point 446.0(10)
_chemical_name_systematic
;
4,8-Dihydroxy-2,3-dimethoxy-1-(3-methylbut-2-enyl)-9<i>H</i>-xanthen-9-one
;
_space_group_IT_number 14
_symmetry_cell_setting monoclinic
_symmetry_space_group_name_Hall '-P 2ybc'
_symmetry_space_group_name_H-M 'P 1 21/c 1'
_atom_sites_solution_hydrogens geom
_atom_sites_solution_primary direct
_atom_sites_solution_secondary difmap
_audit_creation_method SHELXL97
_cell_angle_alpha 90.00
_cell_angle_beta 92.733(3)
_cell_angle_gamma 90.00
_cell_formula_units_Z 4
_cell_length_a 4.3883(2)
_cell_length_b 32.2730(13)
_cell_length_c 11.8006(5)
_cell_measurement_reflns_used 3837
_cell_measurement_temperature 100.00(10)
_cell_measurement_theta_max 27.50
_cell_measurement_theta_min 1.26
_cell_volume 1669.34(12)
_computing_cell_refinement 'APEX2 (Bruker, 2005)'
_computing_data_collection 'APEX2 (Bruker, 2005)'
_computing_data_reduction 'SAINT (Bruker, 2005)'
_computing_molecular_graphics 'SHELXTL (Sheldrick, 1998)'
_computing_publication_material
;
SHELXTL (Sheldrick, 1998) and PLATON (Spek, 2003)
;
_computing_structure_refinement 'SHELXTL (Sheldrick, 1998)'
_computing_structure_solution 'SHELXTL (Sheldrick, 1998)'
_diffrn_ambient_temperature 100.00(10)
_diffrn_detector_area_resol_mean 8.33
_diffrn_measured_fraction_theta_full 0.998
_diffrn_measured_fraction_theta_max 0.998
_diffrn_measurement_device_type 'Bruker SMART APEXII CCD area-detector'
_diffrn_measurement_method \w
_diffrn_radiation_monochromator graphite
_diffrn_radiation_source 'fine-focus sealed tube'
_diffrn_radiation_type MoK\a
_diffrn_radiation_wavelength 0.71073
_diffrn_reflns_av_R_equivalents 0.0810
_diffrn_reflns_av_sigmaI/netI 0.0486
_diffrn_reflns_limit_h_max 5
_diffrn_reflns_limit_h_min -5
_diffrn_reflns_limit_k_max 41
_diffrn_reflns_limit_k_min -40
_diffrn_reflns_limit_l_max 15
_diffrn_reflns_limit_l_min -15
_diffrn_reflns_number 33106
_diffrn_reflns_theta_full 27.50
_diffrn_reflns_theta_max 27.50
_diffrn_reflns_theta_min 1.26
_diffrn_standards_number 0
_exptl_absorpt_coefficient_mu 0.105
_exptl_absorpt_correction_T_max 0.9890
_exptl_absorpt_correction_T_min 0.9690
_exptl_absorpt_correction_type multi-scan
_exptl_absorpt_process_details '(SADABS; Bruker, 2005)'
_exptl_crystal_colour yellow
_exptl_crystal_density_diffrn 1.418
_exptl_crystal_density_method 'not measured'
_exptl_crystal_description block
_exptl_crystal_F_000 752
_exptl_crystal_size_max 0.30
_exptl_crystal_size_mid 0.16
_exptl_crystal_size_min 0.11
_refine_diff_density_max 0.249
_refine_diff_density_min -0.231
_refine_ls_extinction_method none
_refine_ls_goodness_of_fit_ref 1.054
_refine_ls_hydrogen_treatment constr
_refine_ls_matrix_type full
_refine_ls_number_parameters 239
_refine_ls_number_reflns 3837
_refine_ls_number_restraints 0
_refine_ls_restrained_S_all 1.054
_refine_ls_R_factor_all 0.0803
_refine_ls_R_factor_gt 0.0487
_refine_ls_shift/su_max <0.001
_refine_ls_shift/su_mean <0.001
_refine_ls_structure_factor_coef Fsqd
_refine_ls_weighting_details 'calc w = 1/[\s^2^(Fo^2^)+(0.0438P)^2^+0.5487P] where P=(Fo^2^+2Fc^2^)/3'
_refine_ls_weighting_scheme calc
_refine_ls_wR_factor_gt 0.1025
_refine_ls_wR_factor_ref 0.1161
_reflns_number_gt 2645
_reflns_number_total 3837
_reflns_threshold_expression I>2\s(I)
_cod_data_source_file is2251.cif
_cod_data_source_block I
_cod_depositor_comments
;
The following automatic conversions were performed:

'_chemical_melting_point' value '445-447' was changed to '446.0(10)'
- the average value was taken and precision was estimated.

Automatic conversion script
Id: cif_fix_values 1646 2011-03-28 12:23:43Z adriana 

The following automatic conversions were performed:

'_chemical_melting_point' value '445-447' was changed to '446.0(10)'
- the average value was taken and precision was estimated.

Automatic conversion script
Id: cif_fix_values 1715 2011-07-08 13:25:40Z adriana 
;
_cod_original_sg_symbol_H-M 'P 21/c'
_cod_database_code 2216601
_cod_database_fobs_code 2216601

loop_
_symmetry_equiv_pos_as_xyz
'x, y, z'
'-x, y+1/2, -z+1/2'
'-x, -y, -z'
'x, -y-1/2, z-1/2'

loop_
_atom_site_type_symbol
_atom_site_label
_atom_site_fract_x
_atom_site_fract_y
_atom_site_fract_z
_atom_site_U_iso_or_equiv
_atom_site_adp_type
_atom_site_calc_flag
_atom_site_refinement_flags
_atom_site_occupancy
O O1 0.9952(3) 0.28976(4) 0.51586(10) 0.0198(3) Uani d . 1
O O2 0.3551(3) 0.29827(4) 0.25288(11) 0.0266(3) Uani d . 1
O O3 0.4148(3) 0.22140(4) 0.21607(11) 0.0278(3) Uani d . 1
H H1O3 0.3501 0.2451 0.2069 0.042 Uiso calc R 1
O O4 1.1908(3) 0.35415(4) 0.64269(10) 0.0209(3) Uani d . 1
H H1O4 1.2252 0.3293 0.6508 0.031 Uiso calc R 1
O O5 0.9565(3) 0.43168(4) 0.60360(10) 0.0218(3) Uani d . 1
O O6 0.5256(3) 0.44539(4) 0.43486(11) 0.0207(3) Uani d . 1
C C1 0.6196(4) 0.22059(6) 0.30595(16) 0.0202(4) Uani d . 1
C C2 0.7516(4) 0.18357(6) 0.33817(16) 0.0232(4) Uani d . 1
H H2A 0.7008 0.1594 0.2989 0.028 Uiso calc R 1
C C3 0.9616(4) 0.18267(6) 0.42990(17) 0.0249(4) Uani d . 1
H H3A 1.0498 0.1575 0.4517 0.030 Uiso calc R 1
C C4 1.0432(4) 0.21804(6) 0.48971(17) 0.0230(4) Uani d . 1
H H4A 1.1848 0.2170 0.5508 0.028 Uiso calc R 1
C C5 0.9081(4) 0.25509(5) 0.45601(15) 0.0181(4) Uani d . 1
C C6 0.8676(4) 0.32749(5) 0.48741(15) 0.0174(4) Uani d . 1
C C7 0.9768(4) 0.35973(5) 0.55695(15) 0.0178(4) Uani d . 1
C C8 0.8589(4) 0.39895(5) 0.53707(15) 0.0172(4) Uani d . 1
C C9 0.6441(4) 0.40591(5) 0.44743(15) 0.0176(4) Uani d . 1
C C10 0.5352(4) 0.37432(5) 0.37673(15) 0.0171(4) Uani d . 1
C C11 0.6496(4) 0.33368(5) 0.39838(15) 0.0171(4) Uani d . 1
C C12 0.5527(4) 0.29696(6) 0.33270(15) 0.0188(4) Uani d . 1
C C13 0.6946(4) 0.25778(5) 0.36497(15) 0.0185(4) Uani d . 1
C C14 0.8287(5) 0.43194(6) 0.71306(16) 0.0281(5) Uani d . 1
H H14A 0.8797 0.4575 0.7511 0.042 Uiso calc R 1
H H14B 0.9097 0.4091 0.7572 0.042 Uiso calc R 1
H H14C 0.6109 0.4294 0.7043 0.042 Uiso calc R 1
C C15 0.7311(4) 0.47470(6) 0.38786(17) 0.0228(4) Uani d . 1
H H15A 0.6584 0.5023 0.4002 0.034 Uiso calc R 1
H H15B 0.7418 0.4698 0.3079 0.034 Uiso calc R 1
H H15C 0.9303 0.4715 0.4240 0.034 Uiso calc R 1
C C16 0.3001(4) 0.38489(6) 0.28207(15) 0.0199(4) Uani d . 1
H H16A 0.1430 0.3637 0.2796 0.024 Uiso calc R 1
H H16B 0.2040 0.4110 0.3001 0.024 Uiso calc R 1
C C17 0.4283(4) 0.38831(6) 0.16660(15) 0.0202(4) Uani d . 1
H H17A 0.5317 0.3652 0.1409 0.024 Uiso calc R 1
C C18 0.4096(4) 0.42083(6) 0.09720(15) 0.0209(4) Uani d . 1
C C19 0.2711(5) 0.46191(6) 0.12536(17) 0.0296(5) Uani d . 1
H H19A 0.2072 0.4614 0.2020 0.044 Uiso calc R 1
H H19B 0.0979 0.4671 0.0746 0.044 Uiso calc R 1
H H19C 0.4196 0.4834 0.1175 0.044 Uiso calc R 1
C C20 0.5276(5) 0.41855(6) -0.02071(16) 0.0302(5) Uani d . 1
H H20A 0.6190 0.3919 -0.0318 0.045 Uiso calc R 1
H H20B 0.6772 0.4398 -0.0297 0.045 Uiso calc R 1
H H20C 0.3616 0.4224 -0.0756 0.045 Uiso calc R 1

loop_
_atom_site_aniso_label
_atom_site_aniso_U_11
_atom_site_aniso_U_22
_atom_site_aniso_U_33
_atom_site_aniso_U_12
_atom_site_aniso_U_13
_atom_site_aniso_U_23
O1 0.0244(7) 0.0134(6) 0.0212(7) 0.0013(5) -0.0045(5) -0.0008(5)
O2 0.0326(8) 0.0202(7) 0.0258(7) -0.0002(6) -0.0111(6) 0.0006(6)
O3 0.0376(8) 0.0168(7) 0.0277(8) -0.0012(6) -0.0115(6) -0.0010(6)
O4 0.0266(7) 0.0161(6) 0.0195(7) -0.0003(5) -0.0050(6) -0.0002(5)
O5 0.0315(7) 0.0161(7) 0.0181(7) -0.0037(5) 0.0023(6) -0.0020(5)
O6 0.0205(7) 0.0145(6) 0.0273(7) 0.0007(5) 0.0054(6) 0.0026(5)
C1 0.0220(10) 0.0202(10) 0.0183(9) -0.0032(8) 0.0010(8) 0.0001(8)
C2 0.0266(10) 0.0181(10) 0.0247(10) -0.0019(8) -0.0002(8) -0.0044(8)
C3 0.0276(10) 0.0162(10) 0.0309(11) 0.0048(8) 0.0000(9) 0.0010(8)
C4 0.0255(10) 0.0189(10) 0.0238(10) 0.0012(8) -0.0065(8) -0.0009(8)
C5 0.0208(9) 0.0152(9) 0.0183(9) -0.0020(7) 0.0023(7) -0.0031(7)
C6 0.0184(9) 0.0149(9) 0.0193(9) -0.0008(7) 0.0041(7) 0.0021(7)
C7 0.0183(9) 0.0201(9) 0.0150(9) -0.0016(7) 0.0008(7) 0.0017(7)
C8 0.0205(9) 0.0149(9) 0.0166(9) -0.0040(7) 0.0042(7) -0.0011(7)
C9 0.0175(9) 0.0142(9) 0.0216(9) 0.0012(7) 0.0062(8) 0.0023(7)
C10 0.0158(9) 0.0188(9) 0.0172(9) 0.0001(7) 0.0051(7) 0.0025(7)
C11 0.0174(9) 0.0168(9) 0.0174(9) -0.0013(7) 0.0036(7) 0.0006(7)
C12 0.0194(9) 0.0183(9) 0.0187(9) -0.0022(7) 0.0015(8) 0.0014(7)
C13 0.0204(9) 0.0157(9) 0.0194(9) -0.0017(7) 0.0029(8) 0.0009(7)
C14 0.0401(12) 0.0250(11) 0.0196(10) -0.0017(9) 0.0070(9) -0.0053(8)
C15 0.0267(10) 0.0173(10) 0.0247(10) -0.0012(8) 0.0039(8) 0.0034(8)
C16 0.0196(9) 0.0184(9) 0.0217(10) 0.0018(7) 0.0016(8) 0.0019(8)
C17 0.0211(9) 0.0168(9) 0.0226(10) 0.0011(8) -0.0010(8) -0.0029(8)
C18 0.0225(10) 0.0200(10) 0.0198(10) -0.0012(8) -0.0011(8) -0.0004(8)
C19 0.0379(12) 0.0230(11) 0.0280(11) 0.0061(9) 0.0026(9) 0.0059(9)
C20 0.0402(12) 0.0287(11) 0.0217(10) -0.0022(9) 0.0014(9) 0.0027(9)

loop_
_atom_type_symbol
_atom_type_description
_atom_type_scat_dispersion_real
_atom_type_scat_dispersion_imag
_atom_type_scat_source
C C 0.0033 0.0016 'International Tables Vol C Tables 4.2.6.8 and 6.1.1.4'
H H 0.0000 0.0000 'International Tables Vol C Tables 4.2.6.8 and 6.1.1.4'
O O 0.0106 0.0060 'International Tables Vol C Tables 4.2.6.8 and 6.1.1.4'

loop_
_geom_angle_atom_site_label_1
_geom_angle_atom_site_label_2
_geom_angle_atom_site_label_3
_geom_angle
C5 O1 C6 119.85(13)
C1 O3 H1O3 109.5
C7 O4 H1O4 109.5
C8 O5 C14 113.28(14)
C9 O6 C15 114.12(13)
O3 C1 C2 119.20(16)
O3 C1 C13 119.80(16)
C2 C1 C13 121.00(17)
C1 C2 C3 119.32(17)
C1 C2 H2A 120.3
C3 C2 H2A 120.3
C4 C3 C2 121.86(17)
C4 C3 H3A 119.1
C2 C3 H3A 119.1
C3 C4 C5 118.04(17)
C3 C4 H4A 121.0
C5 C4 H4A 121.0
O1 C5 C4 116.92(15)
O1 C5 C13 120.53(16)
C4 C5 C13 122.55(16)
O1 C6 C7 113.09(15)
O1 C6 C11 124.40(15)
C7 C6 C11 122.51(16)
O4 C7 C8 119.15(15)
O4 C7 C6 122.98(16)
C8 C7 C6 117.87(16)
O5 C8 C7 120.21(15)
O5 C8 C9 119.28(15)
C7 C8 C9 120.50(16)
O6 C9 C10 119.73(15)
O6 C9 C8 117.72(15)
C10 C9 C8 122.43(16)
C9 C10 C11 117.43(16)
C9 C10 C16 118.58(16)
C11 C10 C16 123.99(16)
C6 C11 C10 119.24(16)
C6 C11 C12 116.80(15)
C10 C11 C12 123.96(16)
O2 C12 C13 120.03(16)
O2 C12 C11 122.91(16)
C13 C12 C11 117.05(15)
C5 C13 C1 117.22(16)
C5 C13 C12 121.35(16)
C1 C13 C12 121.42(16)
O5 C14 H14A 109.5
O5 C14 H14B 109.5
H14A C14 H14B 109.5
O5 C14 H14C 109.5
H14A C14 H14C 109.5
H14B C14 H14C 109.5
O6 C15 H15A 109.5
O6 C15 H15B 109.5
H15A C15 H15B 109.5
O6 C15 H15C 109.5
H15A C15 H15C 109.5
H15B C15 H15C 109.5
C17 C16 C10 114.31(15)
C17 C16 H16A 108.7
C10 C16 H16A 108.7
C17 C16 H16B 108.7
C10 C16 H16B 108.7
H16A C16 H16B 107.6
C18 C17 C16 126.92(17)
C18 C17 H17A 116.5
C16 C17 H17A 116.5
C17 C18 C19 124.98(18)
C17 C18 C20 120.98(17)
C19 C18 C20 114.03(17)
C18 C19 H19A 109.5
C18 C19 H19B 109.5
H19A C19 H19B 109.5
C18 C19 H19C 109.5
H19A C19 H19C 109.5
H19B C19 H19C 109.5
C18 C20 H20A 109.5
C18 C20 H20B 109.5
H20A C20 H20B 109.5
C18 C20 H20C 109.5
H20A C20 H20C 109.5
H20B C20 H20C 109.5

loop_
_geom_bond_atom_site_label_1
_geom_bond_atom_site_label_2
_geom_bond_distance
O1 C5 1.368(2)
O1 C6 1.375(2)
O2 C12 1.250(2)
O3 C1 1.357(2)
O3 H1O3 0.8200
O4 C7 1.359(2)
O4 H1O4 0.8200
O5 C8 1.372(2)
O5 C14 1.433(2)
O6 C9 1.382(2)
O6 C15 1.436(2)
C1 C2 1.374(3)
C1 C13 1.418(2)
C2 C3 1.388(3)
C2 H2A 0.9300
C3 C4 1.380(3)
C3 H3A 0.9300
C4 C5 1.384(2)
C4 H4A 0.9300
C5 C13 1.394(2)
C6 C7 1.396(2)
C6 C11 1.401(2)
C7 C8 1.383(2)
C8 C9 1.401(2)
C9 C10 1.388(2)
C10 C11 1.423(2)
C10 C16 1.523(2)
C11 C12 1.468(2)
C12 C13 1.452(2)
C14 H14A 0.9600
C14 H14B 0.9600
C14 H14C 0.9600
C15 H15A 0.9600
C15 H15B 0.9600
C15 H15C 0.9600
C16 C17 1.503(3)
C16 H16A 0.9700
C16 H16B 0.9700
C17 C18 1.331(2)
C17 H17A 0.9300
C18 C19 1.502(3)
C18 C20 1.509(3)
C19 H19A 0.9600
C19 H19B 0.9600
C19 H19C 0.9600
C20 H20A 0.9600
C20 H20B 0.9600
C20 H20C 0.9600

loop_
_geom_hbond_atom_site_label_D
_geom_hbond_atom_site_label_H
_geom_hbond_atom_site_label_A
_geom_hbond_site_symmetry_A
_geom_hbond_distance_DH
_geom_hbond_distance_HA
_geom_hbond_distance_DA
_geom_hbond_angle_DHA
_geom_hbond_publ_flag
O3 H1O3 O2 1_555 0.82 1.7995 2.5343(18) 148 y
O4 H1O4 O1 1_555 0.82 2.2426 2.6782(18) 114 y
O4 H1O4 O3 4_666 0.82 1.9753 2.7531(18) 158 y
C4 H4A O2 4_666 0.93 2.5136 3.375(2) 154 y
C14 H14B O4 1_555 0.96 2.5791 3.105(2) 115 y
C15 H15C O5 1_555 0.96 2.4765 3.024(2) 116 y
C16 H16A O2 1_555 0.97 2.3351 2.828(2) 111 y
C16 H16B O6 1_555 0.97 2.3534 2.806(2) 108 y
C16 H16A Cg1 1_455 0.96 2.8583 3.3671(19) 114 y

loop_
_geom_torsion_atom_site_label_1
_geom_torsion_atom_site_label_2
_geom_torsion_atom_site_label_3
_geom_torsion_atom_site_label_4
_geom_torsion
O3 C1 C2 C3 179.85(17)
C13 C1 C2 C3 0.0(3)
C1 C2 C3 C4 -0.3(3)
C2 C3 C4 C5 0.2(3)
C6 O1 C5 C4 -179.40(17)
C6 O1 C5 C13 1.1(2)
C3 C4 C5 O1 -179.31(17)
C3 C4 C5 C13 0.1(3)
C5 O1 C6 C7 179.28(16)
C5 O1 C6 C11 -0.6(3)
O1 C6 C7 O4 0.9(3)
C11 C6 C7 O4 -179.21(16)
O1 C6 C7 C8 -178.79(16)
C11 C6 C7 C8 1.1(3)
C14 O5 C8 C7 -76.4(2)
C14 O5 C8 C9 105.05(19)
O4 C7 C8 O5 -0.3(3)
C6 C7 C8 O5 179.45(16)
O4 C7 C8 C9 178.28(16)
C6 C7 C8 C9 -2.0(3)
C15 O6 C9 C10 -108.65(18)
C15 O6 C9 C8 75.3(2)
O5 C8 C9 O6 -4.1(2)
C7 C8 C9 O6 177.37(16)
O5 C8 C9 C10 180.00(16)
C7 C8 C9 C10 1.4(3)
O6 C9 C10 C11 -175.71(15)
C8 C9 C10 C11 0.2(3)
O6 C9 C10 C16 3.7(2)
C8 C9 C10 C16 179.57(16)
O1 C6 C11 C10 -179.68(16)
C7 C6 C11 C10 0.5(3)
O1 C6 C11 C12 0.4(3)
C7 C6 C11 C12 -179.40(17)
C9 C10 C11 C6 -1.1(2)
C16 C10 C11 C6 179.55(16)
C9 C10 C11 C12 178.79(17)
C16 C10 C11 C12 -0.6(3)
C6 C11 C12 O2 178.42(17)
C10 C11 C12 O2 -1.5(3)
C6 C11 C12 C13 -0.8(2)
C10 C11 C12 C13 179.28(17)
O1 C5 C13 C1 178.99(16)
C4 C5 C13 C1 -0.4(3)
O1 C5 C13 C12 -1.6(3)
C4 C5 C13 C12 178.95(18)
O3 C1 C13 C5 -179.50(16)
C2 C1 C13 C5 0.4(3)
O3 C1 C13 C12 1.1(3)
C2 C1 C13 C12 -179.01(18)
O2 C12 C13 C5 -177.83(17)
C11 C12 C13 C5 1.4(3)
O2 C12 C13 C1 1.5(3)
C11 C12 C13 C1 -179.19(17)
C9 C10 C16 C17 101.62(19)
C11 C10 C16 C17 -79.0(2)
C10 C16 C17 C18 -123.3(2)
C16 C17 C18 C19 4.2(3)
C16 C17 C18 C20 -174.94(17)

loop_
_cod_related_entry_id
_cod_related_entry_database
_cod_related_entry_code
1 ChemSpider 21120333
